data_7717497
loop_
_publ_author_name
'Shlyaykher, Alena'
'Zivkovic, Aleksandar'
'G\"unther, Hennes'
'Barba, Anna Lea'
'De Leeuw, Nora Henriette'
'Tambornino, Frank'

_publ_section_title
;
 Syntheses, XRD- and DFT studies on Pb[ChCN]2 (Ch=O, S, Se) and
 Pb[SeCN][OH]
;
_journal_name_full 'Dalton Transactions'
_journal_paper_doi 10.1039/D4DT02830A
_journal_year 2024
_chemical_formula_moiety '0.5(C2 H2 N2 O2 Pb2 Se2)'
_chemical_formula_sum 'C H N O Pb Se'
_chemical_formula_weight 329.18
_space_group_crystal_system orthorhombic
_space_group_IT_number 62
_space_group_name_Hall '-P 2ac 2n'
_space_group_name_H-M_alt 'P n m a'
_atom_sites_solution_hydrogens difmap
_audit_creation_date 2024-11-06
_audit_creation_method
;
Olex2 1.5
(compiled 2024.02.16 svn.r378c4104 for OlexSys, GUI svn.r6928)
;
_audit_update_record
;
2024-11-06 deposited with the CCDC.	2024-11-14 downloaded from the CCDC.
;
_cell_angle_alpha 90
_cell_angle_beta 90
_cell_angle_gamma 90
_cell_formula_units_Z 4
_cell_length_a 8.6244(2)
_cell_length_b 4.1674(4)
_cell_length_c 11.5412(6)
_cell_measurement_reflns_used 9959
_cell_measurement_temperature 180.15
_cell_measurement_theta_max 30.00
_cell_measurement_theta_min 1.67
_cell_volume 414.81(5)
_computing_cell_refinement
;
X-Area Recipe 1.33.0.0 (STOE, 2015)
;
_computing_data_collection
;
X-Area WinXpose 2.0.22.0 (STOE, 2016)
;
_computing_data_reduction
;
X-Area Integrate 1.72.0.0 (STOE, 2018)
X-Area LANA 1.71.6.0 (STOE, 2017)
;
_computing_molecular_graphics 'Olex2 1.5 (Dolomanov et al., 2009)'
_computing_publication_material 'Olex2 1.5 (Dolomanov et al., 2009)'
_computing_structure_refinement 'XL  (Sheldrick, 2008)'
_computing_structure_solution 'XT  (Sheldrick, 2015)'
_diffrn_ambient_temperature 180.15
_diffrn_detector 'imaging plate area detector'
_diffrn_detector_area_resol_mean 6.67
_diffrn_detector_type 'STOE Imaging Plate'
_diffrn_measured_fraction_theta_full 1.000
_diffrn_measured_fraction_theta_max 0.998
_diffrn_measurement_device '2-circle diffractometer'
_diffrn_measurement_device_type 'STOE IPDS 2T'
_diffrn_measurement_method '\w scans'
_diffrn_radiation_collimation '0.5 mm, multiple pinhole'
_diffrn_radiation_monochromator 'planar graphite'
_diffrn_radiation_probe x-ray
_diffrn_radiation_type 'Mo K\a'
_diffrn_radiation_wavelength 0.71073
_diffrn_radiation_xray_symbol K-L~2,3~
_diffrn_reflns_av_R_equivalents 0.0473
_diffrn_reflns_av_unetI/netI 0.0203
_diffrn_reflns_Laue_measured_fraction_full 1.000
_diffrn_reflns_Laue_measured_fraction_max 0.998
_diffrn_reflns_limit_h_max 12
_diffrn_reflns_limit_h_min -12
_diffrn_reflns_limit_k_max 6
_diffrn_reflns_limit_k_min -6
_diffrn_reflns_limit_l_max 17
_diffrn_reflns_limit_l_min -17
_diffrn_reflns_number 11588
_diffrn_reflns_point_group_measured_fraction_full 1.000
_diffrn_reflns_point_group_measured_fraction_max 0.998
_diffrn_reflns_theta_full 25.242
_diffrn_reflns_theta_max 31.911
_diffrn_reflns_theta_min 2.949
_diffrn_source 'sealed X-ray tube, 12 x 0.4 mm LF focus'
_diffrn_source_target Mo
_diffrn_source_type 'STOE C-Tech Mo LFF X-Ray Tube'
_exptl_absorpt_coefficient_mu 49.251
_exptl_absorpt_correction_T_max 0.0000
_exptl_absorpt_correction_T_min 0.0000
_exptl_absorpt_correction_type multi-scan
_exptl_crystal_colour 'clear yellowish colourless'
_exptl_crystal_colour_lustre clear
_exptl_crystal_colour_modifier yellowish
_exptl_crystal_colour_primary colourless
_exptl_crystal_density_diffrn 5.271
_exptl_crystal_description block
_exptl_crystal_F_000 552
_exptl_crystal_size_max 0.7
_exptl_crystal_size_mid 0.1
_exptl_crystal_size_min 0.05
_refine_diff_density_max 2.414
_refine_diff_density_min -1.708
_refine_diff_density_rms 0.438
_refine_ls_extinction_coef 0.0183(8)
_refine_ls_extinction_expression Fc^*^=kFc[1+0.001xFc^2^\l^3^/sin(2\q)]^-1/4^
_refine_ls_extinction_method 'SHELXL-2018/3 (Sheldrick 2018)'
_refine_ls_goodness_of_fit_ref 1.084
_refine_ls_hydrogen_treatment refall
_refine_ls_matrix_type full
_refine_ls_number_parameters 35
_refine_ls_number_reflns 800
_refine_ls_number_restraints 1
_refine_ls_restrained_S_all 1.084
_refine_ls_R_factor_all 0.0268
_refine_ls_R_factor_gt 0.0232
_refine_ls_shift/su_max 0.001
_refine_ls_shift/su_mean 0.000
_refine_ls_structure_factor_coef Fsqd
_refine_ls_weighting_details 'w=1/[\s^2^(Fo^2^)+(0.0387P)^2^] where P=(Fo^2^+2Fc^2^)/3'
_refine_ls_weighting_scheme calc
_refine_ls_wR_factor_gt 0.0551
_refine_ls_wR_factor_ref 0.0555
_reflns_Friedel_coverage 0.000
_reflns_number_gt 719
_reflns_number_total 800
_reflns_threshold_expression 'I > 2\s(I)'
_cod_data_source_file d4dt02830a2.cif
_cod_data_source_block asx021_180k_faces_pl
_cod_database_code 7717497
_shelx_shelxl_version_number 2018/3
_shelx_space_group_comment
;
The symmetry employed for this shelxl refinement is uniquely defined
by the following loop, which should always be used as a source of
symmetry information in preference to the above space-group names.
They are only intended as comments.
;
_shelx_estimated_absorpt_t_max 0.192
_shelx_estimated_absorpt_t_min 0.013
_exptl_absorpt_special_details
;
STOE X-Red32, absorption correction by Gaussian integration, analogous to
P. Coppens in: F. R. Ahmed (Editor), "Crystallographic Computing", Munksgaard,
Copenhagen (1970), 255 - 270. Afterwards scaling of reflection intensities was
performed within STOE LANA. J. Koziskova, F. Hahn, J. Richter, J. Kozisek, Acta
Chimica Slovaca, vol. 9, no. 2, 2016, pp. 136 - 140.
Finally a spherical absorption correction was done within STOE LANA.
;
_olex2_refinement_description
;
1. Restrained distances
 O1-H1
 0.9 with sigma of 0.02
;
_olex2_submission_special_instructions 'No special instructions were received'

loop_
_space_group_symop_operation_xyz
'x, y, z'
'-x+1/2, -y, z+1/2'
'x+1/2, -y+1/2, -z+1/2'
'-x, y+1/2, -z'
'-x, -y, -z'
'x-1/2, y, -z-1/2'
'-x-1/2, y-1/2, z-1/2'
'x, -y-1/2, z'

loop_
_atom_site_label
_atom_site_type_symbol
_atom_site_fract_x
_atom_site_fract_y
_atom_site_fract_z
_atom_site_U_iso_or_equiv
_atom_site_adp_type
_atom_site_occupancy
_atom_site_site_symmetry_order
_atom_site_calc_flag
_atom_site_refinement_flags_posn
_atom_site_refinement_flags_adp
_atom_site_refinement_flags_occupancy
_atom_site_disorder_assembly
_atom_site_disorder_group
Pb1 Pb 0.37699(3) 0.750000 0.39124(2) 0.01653(11) Uani 1 2 d S T P . .
Se1 Se -0.09194(8) 0.750000 0.73560(6) 0.01793(17) Uani 1 2 d S T P . .
O1 O 0.6115(5) 0.750000 0.4966(5) 0.0175(9) Uani 1 2 d DS T P . .
N1 N 0.1520(7) 0.750000 0.5549(7) 0.0287(14) Uani 1 2 d S T P . .
C1 C 0.0541(8) 0.750000 0.6242(6) 0.0214(13) Uani 1 2 d S T P . .
H1 H 0.662(12) 0.750000 0.429(5) 0.05(3) Uiso 1 2 d DS . P . .

loop_
_atom_site_aniso_label
_atom_site_aniso_U_11
_atom_site_aniso_U_22
_atom_site_aniso_U_33
_atom_site_aniso_U_23
_atom_site_aniso_U_13
_atom_site_aniso_U_12
Pb1 0.01731(15) 0.01646(15) 0.01583(16) 0.000 -0.00301(7) 0.000
Se1 0.0167(3) 0.0201(3) 0.0169(3) 0.000 -0.0008(2) 0.000
O1 0.0119(19) 0.021(2) 0.020(3) 0.000 -0.0010(16) 0.000
N1 0.021(3) 0.037(4) 0.028(4) 0.000 0.005(3) 0.000
C1 0.015(3) 0.027(3) 0.022(4) 0.000 -0.002(2) 0.000

loop_
_atom_type_symbol
_atom_type_description
_atom_type_scat_dispersion_real
_atom_type_scat_dispersion_imag
_atom_type_scat_source
C C 0.0033 0.0016 'International Tables Vol C Tables 4.2.6.8 and 6.1.1.4'
H H 0.0000 0.0000 'International Tables Vol C Tables 4.2.6.8 and 6.1.1.4'
N N 0.0061 0.0033 'International Tables Vol C Tables 4.2.6.8 and 6.1.1.4'
O O 0.0106 0.0060 'International Tables Vol C Tables 4.2.6.8 and 6.1.1.4'
Pb Pb -3.3944 10.1111 'International Tables Vol C Tables 4.2.6.8 and 6.1.1.4'
Se Se -0.0929 2.2259 'International Tables Vol C Tables 4.2.6.8 and 6.1.1.4'

loop_
_geom_angle_atom_site_label_1
_geom_angle_atom_site_label_2
_geom_angle_atom_site_label_3
_geom_angle
_geom_angle_site_symmetry_1
_geom_angle_site_symmetry_3
_geom_angle_publ_flag
O1 Pb1 O1 116.2(2) 5_676 5_666 ?
O1 Pb1 N1 70.21(12) 5_676 . ?
O1 Pb1 N1 70.21(12) 5_666 . ?
Pb1 O1 Pb1 116.2(2) 5_676 5_666 ?
Pb1 O1 H1 116(3) 5_676 . ?
Pb1 O1 H1 116(3) 5_666 . ?
C1 N1 Pb1 179.2(6) . . ?
N1 C1 Se1 177.8(7) . . ?

loop_
_geom_bond_atom_site_label_1
_geom_bond_atom_site_label_2
_geom_bond_distance
_geom_bond_site_symmetry_2
_geom_bond_publ_flag
Pb1 O1 2.455(3) 5_676 ?
Pb1 O1 2.455(3) 5_666 ?
Pb1 N1 2.708(7) . ?
Se1 C1 1.800(7) . ?
O1 H1 0.90(2) . ?
N1 C1 1.163(10) . ?
